data_1545704
loop_
_publ_author_name
'Nguyen, Andy Ich'
'Wang, Jianing'
'Levine, Daniel S.'
'Ziegler, Micah S.'
'Tilley, T. Don'

_publ_section_title
;
 Synthetic Control and Empirical Prediction of Redox Potentials for Co4O4
 Cubanes over a 1.4 V Range: Implications for Catalyst Design and
 Evaluation of High-Valent Intermediates in Water Oxidation
;
_journal_name_full 'Chem. Sci.'
_journal_paper_doi 10.1039/C7SC00627F
_journal_year 2017
_chemical_formula_moiety 'C36 H52 Co4 N8 O12, 4(C2 H3 N)'
_chemical_formula_sum 'C44 H64 Co4 N12 O12'
_chemical_formula_weight 1188.79
_chemical_name_common ain825
_space_group_crystal_system monoclinic
_space_group_IT_number 14
_space_group_name_Hall '-P 2ybc'
_space_group_name_H-M_alt 'P 1 21/c 1'
_symmetry_space_group_name_Hall '-P 2ybc'
_symmetry_space_group_name_H-M 'P 1 21/c 1'
_atom_sites_solution_hydrogens geom
_atom_sites_solution_primary iterative
_atom_sites_solution_secondary difmap
_audit_creation_method SHELXL-2014/7
_audit_update_record
;
2017-02-10 deposited with the CCDC.
2017-04-04 downloaded from the CCDC.
;
_cell_angle_alpha 90
_cell_angle_beta 94.209(7)
_cell_angle_gamma 90
_cell_formula_units_Z 4
_cell_length_a 13.7564(19)
_cell_length_b 18.978(3)
_cell_length_c 19.902(3)
_cell_measurement_reflns_used 9857
_cell_measurement_temperature 100(2)
_cell_measurement_theta_max 26.43
_cell_measurement_theta_min 2.32
_cell_volume 5181.8(13)
_computing_cell_refinement 'Bruker SAINT'
_computing_data_collection 'Bruker APEX2'
_computing_data_reduction 'Bruker SAINT'
_computing_molecular_graphics ORTEP-32
_computing_publication_material WinGX
_computing_structure_refinement 'SHELXL-2014/7 (Sheldrick 2014)'
_computing_structure_solution SIR-92
_diffrn_ambient_temperature 100(2)
_diffrn_detector_area_resol_mean 8.366
_diffrn_measured_fraction_theta_full 1.000
_diffrn_measured_fraction_theta_max 0.994
_diffrn_measurement_device_type 'Bruker APEX-II CCD'
_diffrn_measurement_method 'phi and omega scans'
_diffrn_radiation_type MoK\a
_diffrn_radiation_wavelength 0.71073
_diffrn_reflns_av_R_equivalents 0.0573
_diffrn_reflns_av_unetI/netI 0.0227
_diffrn_reflns_Laue_measured_fraction_full 1.000
_diffrn_reflns_Laue_measured_fraction_max 0.994
_diffrn_reflns_limit_h_max 17
_diffrn_reflns_limit_h_min -17
_diffrn_reflns_limit_k_max 23
_diffrn_reflns_limit_k_min -23
_diffrn_reflns_limit_l_max 24
_diffrn_reflns_limit_l_min -24
_diffrn_reflns_number 300644
_diffrn_reflns_point_group_measured_fraction_full 1.000
_diffrn_reflns_point_group_measured_fraction_max 0.994
_diffrn_reflns_theta_full 25.000
_diffrn_reflns_theta_max 26.485
_diffrn_reflns_theta_min 1.484
_diffrn_source 'microfocus sealed tube'
_exptl_absorpt_coefficient_mu 1.329
_exptl_absorpt_correction_T_max 0.7454
_exptl_absorpt_correction_T_min 0.6458
_exptl_absorpt_correction_type multi-scan
_exptl_absorpt_process_details SADABS
_exptl_crystal_colour black
_exptl_crystal_density_diffrn 1.524
_exptl_crystal_description block
_exptl_crystal_F_000 2464
_exptl_crystal_size_max 0.100
_exptl_crystal_size_mid 0.100
_exptl_crystal_size_min 0.100
_refine_diff_density_max 1.278
_refine_diff_density_min -0.702
_refine_diff_density_rms 0.140
_refine_ls_extinction_method none
_refine_ls_goodness_of_fit_ref 1.189
_refine_ls_hydrogen_treatment constr
_refine_ls_matrix_type full
_refine_ls_number_parameters 665
_refine_ls_number_reflns 10662
_refine_ls_number_restraints 0
_refine_ls_restrained_S_all 1.189
_refine_ls_R_factor_all 0.0737
_refine_ls_R_factor_gt 0.0640
_refine_ls_shift/su_max 0.000
_refine_ls_shift/su_mean 0.000
_refine_ls_structure_factor_coef Fsqd
_refine_ls_weighting_details 'w=1/[\s^2^(Fo^2^)+(0.0351P)^2^+44.8842P] where P=(Fo^2^+2Fc^2^)/3'
_refine_ls_weighting_scheme calc
_refine_ls_wR_factor_gt 0.1607
_refine_ls_wR_factor_ref 0.1655
_reflns_Friedel_coverage 0.000
_reflns_number_gt 9324
_reflns_number_total 10662
_reflns_threshold_expression 'I > 2\s(I)'
_cod_data_source_file c7sc00627f2.cif
_cod_data_source_block shelx
_cod_original_cell_volume 5181.6(12)
_cod_database_code 1545704
_shelx_shelxl_version_number 2014/7
_shelx_space_group_comment
;
The symmetry employed for this shelxl refinement is uniquely defined
by the following loop, which should always be used as a source of
symmetry information in preference to the above space-group names.
They are only intended as comments.
;
_shelx_estimated_absorpt_t_min 0.879
_shelx_estimated_absorpt_t_max 0.879

loop_
_space_group_symop_operation_xyz
'x, y, z'
'-x, y+1/2, -z+1/2'
'-x, -y, -z'
'x, -y-1/2, z-1/2'

loop_
_atom_site_label
_atom_site_type_symbol
_atom_site_fract_x
_atom_site_fract_y
_atom_site_fract_z
_atom_site_U_iso_or_equiv
_atom_site_adp_type
_atom_site_occupancy
_atom_site_site_symmetry_order
_atom_site_calc_flag
_atom_site_refinement_flags_posn
_atom_site_refinement_flags_adp
Co1 Co 0.64403(5) 0.05416(3) 0.23422(3) 0.01466(15) Uani 1 1 d . .
Co2 Co 0.84882(5) 0.05707(3) 0.23342(3) 0.01498(15) Uani 1 1 d . .
Co3 Co 0.73881(5) 0.16808(3) 0.19068(3) 0.01482(15) Uani 1 1 d . .
Co4 Co 0.75485(5) 0.12740(3) 0.32739(3) 0.01486(15) Uani 1 1 d . .
O5 O 0.5583(3) 0.04133(17) 0.30722(18) 0.0180(7) Uani 1 1 d . .
O6 O 0.6557(3) 0.09712(18) 0.38829(17) 0.0179(7) Uani 1 1 d . .
O2 O 0.7537(2) 0.03634(17) 0.29275(16) 0.0134(7) Uani 1 1 d . .
O11 O 0.5423(3) 0.08229(18) 0.16531(18) 0.0188(7) Uani 1 1 d . .
O7 O 0.8689(3) 0.09885(18) 0.38702(18) 0.0195(7) Uani 1 1 d . .
C9 C 0.6299(4) -0.0655(3) 0.1436(3) 0.0264(12) Uani 1 1 d . .
H9 H 0.6362 -0.0302 0.1103 0.032 Uiso 1 1 calc R U
O8 O 0.9513(3) 0.04534(18) 0.30566(19) 0.0199(8) Uani 1 1 d . .
O1 O 0.7389(2) 0.07135(17) 0.17348(17) 0.0148(7) Uani 1 1 d . .
O9 O 0.9340(3) 0.08842(18) 0.16476(18) 0.0193(7) Uani 1 1 d . .
C8 C 0.4768(4) 0.1404(3) 0.0675(3) 0.0313(13) Uani 1 1 d . .
H8A H 0.5036 0.1269 0.0250 0.047 Uiso 1 1 calc R U
H8B H 0.4552 0.1896 0.0647 0.047 Uiso 1 1 calc R U
H8C H 0.4213 0.1100 0.0755 0.047 Uiso 1 1 calc R U
O3 O 0.6571(2) 0.14820(17) 0.25947(16) 0.0134(7) Uani 1 1 d . .
O10 O 0.8357(3) 0.17773(18) 0.12422(18) 0.0187(7) Uani 1 1 d . .
O12 O 0.6259(3) 0.17544(18) 0.12514(18) 0.0195(7) Uani 1 1 d . .
N7 N 0.7595(3) 0.2228(2) 0.3666(2) 0.0176(9) Uani 1 1 d . .
O4 O 0.8356(2) 0.15051(17) 0.25911(16) 0.0132(7) Uani 1 1 d . .
C37 C 0.8557(5) 0.1669(4) 0.5337(3) 0.0355(14) Uani 1 1 d . .
H37A H 0.8551 0.1639 0.4846 0.053 Uiso 1 1 calc R U
H37B H 0.8272 0.2118 0.5464 0.053 Uiso 1 1 calc R U
H37C H 0.8175 0.1279 0.5506 0.053 Uiso 1 1 calc R U
C44 C 0.7454(4) 0.9705(4) 0.5051(4) 0.0385(15) Uani 1 1 d . .
N8 N 0.7829(4) 0.4238(2) 0.4532(3) 0.0290(11) Uani 1 1 d . .
C40 C 0.4811(5) 0.8379(3) 0.4227(3) 0.0290(13) Uani 1 1 d . .
C42 C 0.7672(5) 0.6871(4) 0.4262(4) 0.0355(14) Uani 1 1 d . .
C6 C 0.9807(4) 0.1538(3) 0.0713(3) 0.0262(12) Uani 1 1 d . .
H6A H 0.9439 0.1634 0.0282 0.039 Uiso 1 1 calc R U
H6B H 1.0231 0.1128 0.0664 0.039 Uiso 1 1 calc R U
H6C H 1.0206 0.1949 0.0847 0.039 Uiso 1 1 calc R U
N5 N 0.7393(3) 0.2699(2) 0.2096(2) 0.0163(8) Uani 1 1 d . .
C21 C 0.9095(6) -0.2714(4) 0.0816(4) 0.0470(18) Uani 1 1 d . .
H21A H 0.8432 -0.2679 0.0601 0.071 Uiso 1 1 calc R U
H21B H 0.9323 -0.3202 0.0791 0.071 Uiso 1 1 calc R U
H21C H 0.9529 -0.2404 0.0581 0.071 Uiso 1 1 calc R U
N3 N 0.8662(3) -0.0407(2) 0.2063(2) 0.0179(9) Uani 1 1 d . .
N6 N 0.7461(3) 0.4811(2) 0.2703(2) 0.0243(10) Uani 1 1 d . .
C16 C 0.8711(4) -0.0593(3) 0.1421(3) 0.0236(11) Uani 1 1 d . .
H16 H 0.8642 -0.0236 0.1087 0.028 Uiso 1 1 calc R U
N1 N 0.6275(3) -0.0451(2) 0.2081(2) 0.0182(9) Uani 1 1 d . .
N4 N 0.9095(4) -0.2504(3) 0.1507(3) 0.0382(13) Uani 1 1 d . .
N10 N 0.7322(5) 0.9917(5) 0.5571(4) 0.064(2) Uani 1 1 d . .
C32 C 0.7761(4) 0.3580(3) 0.4264(3) 0.0217(11) Uani 1 1 d . .
C24 C 0.8218(4) 0.3809(3) 0.2186(3) 0.0220(11) Uani 1 1 d . .
H24 H 0.8787 0.4075 0.2114 0.026 Uiso 1 1 calc R U
N11 N 0.5620(4) 0.8359(3) 0.4142(3) 0.0399(13) Uani 1 1 d . .
N2 N 0.6113(4) -0.2581(3) 0.1533(3) 0.0348(12) Uani 1 1 d . .
C39 C 0.3783(4) 0.8401(3) 0.4345(3) 0.0301(13) Uani 1 1 d . .
H39A H 0.3508 0.7926 0.4303 0.045 Uiso 1 1 calc R U
H39B H 0.3441 0.8712 0.4013 0.045 Uiso 1 1 calc R U
H39C H 0.3706 0.8581 0.4800 0.045 Uiso 1 1 calc R U
C11 C 0.6127(4) -0.1885(3) 0.1705(3) 0.0236(11) Uani 1 1 d . .
C31 C 0.8486(4) 0.3299(3) 0.3883(3) 0.0244(11) Uani 1 1 d . .
H31 H 0.9055 0.3566 0.3817 0.029 Uiso 1 1 calc R U
C3 C 0.9388(4) 0.0635(3) 0.3652(3) 0.0182(10) Uani 1 1 d . .
C27 C 0.6617(4) 0.3010(3) 0.2336(3) 0.0194(10) Uani 1 1 d . .
H27 H 0.6045 0.2736 0.2374 0.023 Uiso 1 1 calc R U
C5 C 0.9107(4) 0.1386(3) 0.1245(3) 0.0190(10) Uani 1 1 d . .
N12 N 0.7704(4) 0.6413(4) 0.4642(3) 0.0488(15) Uani 1 1 d . .
N9 N 1.0339(4) 0.1585(3) 0.5856(3) 0.0379(13) Uani 1 1 d . .
C25 C 0.7428(4) 0.4133(3) 0.2469(3) 0.0197(11) Uani 1 1 d . .
C23 C 0.8173(4) 0.3108(3) 0.2013(3) 0.0195(10) Uani 1 1 d . .
H23 H 0.8721 0.2902 0.1825 0.023 Uiso 1 1 calc R U
C1 C 0.5822(4) 0.0612(2) 0.3670(3) 0.0177(10) Uani 1 1 d . .
C22 C 0.9126(6) -0.3058(3) 0.2030(4) 0.0465(19) Uani 1 1 d . .
H22A H 0.9737 -0.3020 0.2313 0.070 Uiso 1 1 calc R U
H22B H 0.9088 -0.3522 0.1814 0.070 Uiso 1 1 calc R U
H22C H 0.8574 -0.2999 0.2309 0.070 Uiso 1 1 calc R U
C19 C 0.8947(4) -0.1617(3) 0.2372(3) 0.0244(12) Uani 1 1 d . .
H19 H 0.9046 -0.1958 0.2720 0.029 Uiso 1 1 calc R U
C28 C 0.6603(4) 0.5129(3) 0.2959(3) 0.0284(13) Uani 1 1 d . .
H28A H 0.6095 0.5181 0.2591 0.043 Uiso 1 1 calc R U
H28B H 0.6773 0.5593 0.3149 0.043 Uiso 1 1 calc R U
H28C H 0.6363 0.4827 0.3311 0.043 Uiso 1 1 calc R U
C7 C 0.5549(4) 0.1322(3) 0.1250(3) 0.0191(10) Uani 1 1 d . .
C17 C 0.8856(4) -0.1275(3) 0.1216(3) 0.0269(12) Uani 1 1 d . .
H17 H 0.8881 -0.1376 0.0751 0.032 Uiso 1 1 calc R U
C14 C 0.6128(6) -0.2785(3) 0.0830(4) 0.0469(19) Uani 1 1 d . .
H14A H 0.5488 -0.2693 0.0597 0.070 Uiso 1 1 calc R U
H14B H 0.6280 -0.3288 0.0802 0.070 Uiso 1 1 calc R U
H14C H 0.6626 -0.2511 0.0618 0.070 Uiso 1 1 calc R U
C10 C 0.6239(5) -0.1342(3) 0.1234(3) 0.0289(13) Uani 1 1 d . .
H10 H 0.6274 -0.1455 0.0771 0.035 Uiso 1 1 calc R U
C20 C 0.8782(4) -0.0922(3) 0.2528(3) 0.0233(11) Uani 1 1 d . .
H20 H 0.8752 -0.0799 0.2988 0.028 Uiso 1 1 calc R U
C2 C 0.5143(4) 0.0378(3) 0.4197(3) 0.0263(12) Uani 1 1 d . .
H2A H 0.5392 -0.0058 0.4411 0.039 Uiso 1 1 calc R U
H2B H 0.4490 0.0294 0.3980 0.039 Uiso 1 1 calc R U
H2C H 0.5109 0.0747 0.4539 0.039 Uiso 1 1 calc R U
C12 C 0.6047(4) -0.1666(3) 0.2371(3) 0.0213(11) Uani 1 1 d . .
H12 H 0.5928 -0.2002 0.2709 0.026 Uiso 1 1 calc R U
C26 C 0.6601(4) 0.3709(3) 0.2533(3) 0.0211(11) Uani 1 1 d . .
H26 H 0.6036 0.3902 0.2709 0.025 Uiso 1 1 calc R U
C4 C 1.0174(4) 0.0390(3) 0.4177(3) 0.0248(12) Uani 1 1 d . .
H4A H 1.0058 -0.0103 0.4292 0.037 Uiso 1 1 calc R U
H4B H 1.0156 0.0682 0.4581 0.037 Uiso 1 1 calc R U
H4C H 1.0814 0.0433 0.3994 0.037 Uiso 1 1 calc R U
C33 C 0.6951(4) 0.3140(3) 0.4344(3) 0.0266(12) Uani 1 1 d . .
H33 H 0.6445 0.3292 0.4610 0.032 Uiso 1 1 calc R U
C34 C 0.6895(4) 0.2493(3) 0.4038(3) 0.0235(11) Uani 1 1 d . .
H34 H 0.6332 0.2214 0.4090 0.028 Uiso 1 1 calc R U
C36 C 0.7090(5) 0.4498(3) 0.4951(3) 0.0332(14) Uani 1 1 d . .
H36A H 0.6451 0.4479 0.4698 0.050 Uiso 1 1 calc R U
H36B H 0.7238 0.4986 0.5081 0.050 Uiso 1 1 calc R U
H36C H 0.7079 0.4205 0.5356 0.050 Uiso 1 1 calc R U
C18 C 0.8966(4) -0.1819(3) 0.1689(3) 0.0259(12) Uani 1 1 d . .
C13 C 0.6144(4) -0.0962(3) 0.2534(3) 0.0203(11) Uani 1 1 d . .
H13 H 0.6115 -0.0830 0.2993 0.024 Uiso 1 1 calc R U
C30 C 0.8376(4) 0.2636(3) 0.3604(3) 0.0211(11) Uani 1 1 d . .
H30 H 0.8885 0.2459 0.3353 0.025 Uiso 1 1 calc R U
C38 C 0.9554(4) 0.1624(3) 0.5628(3) 0.0260(12) Uani 1 1 d . .
C43 C 0.7631(4) 0.9455(3) 0.4384(3) 0.0302(13) Uani 1 1 d . .
H43A H 0.7636 0.9855 0.4073 0.045 Uiso 1 1 calc R U
H43B H 0.7115 0.9125 0.4228 0.045 Uiso 1 1 calc R U
H43C H 0.8263 0.9215 0.4399 0.045 Uiso 1 1 calc R U
C15 C 0.5882(5) -0.3123(3) 0.2011(3) 0.0323(14) Uani 1 1 d . .
H15A H 0.6282 -0.3054 0.2435 0.048 Uiso 1 1 calc R U
H15B H 0.6018 -0.3588 0.1826 0.048 Uiso 1 1 calc R U
H15C H 0.5191 -0.3093 0.2097 0.048 Uiso 1 1 calc R U
C29 C 0.8247(5) 0.5272(3) 0.2534(4) 0.0383(16) Uani 1 1 d . .
H29A H 0.8874 0.5037 0.2639 0.057 Uiso 1 1 calc R U
H29B H 0.8224 0.5708 0.2796 0.057 Uiso 1 1 calc R U
H29C H 0.8175 0.5384 0.2052 0.057 Uiso 1 1 calc R U
C35 C 0.8650(5) 0.4692(3) 0.4411(3) 0.0337(14) Uani 1 1 d . .
H35A H 0.9257 0.4466 0.4585 0.050 Uiso 1 1 calc R U
H35B H 0.8576 0.5144 0.4639 0.050 Uiso 1 1 calc R U
H35C H 0.8669 0.4772 0.3925 0.050 Uiso 1 1 calc R U
C41 C 0.7633(5) 0.7441(4) 0.3788(4) 0.0465(18) Uani 1 1 d . .
H41A H 0.7602 0.7252 0.3329 0.070 Uiso 1 1 calc R U
H41B H 0.8217 0.7734 0.3866 0.070 Uiso 1 1 calc R U
H41C H 0.7052 0.7727 0.3846 0.070 Uiso 1 1 calc R U

loop_
_atom_site_aniso_label
_atom_site_aniso_U_11
_atom_site_aniso_U_22
_atom_site_aniso_U_33
_atom_site_aniso_U_23
_atom_site_aniso_U_13
_atom_site_aniso_U_12
Co1 0.0172(3) 0.0104(3) 0.0164(3) 0.0008(2) 0.0010(3) -0.0009(3)
Co2 0.0177(3) 0.0108(3) 0.0165(3) 0.0006(2) 0.0017(3) 0.0006(3)
Co3 0.0189(3) 0.0105(3) 0.0151(3) 0.0014(2) 0.0014(3) 0.0006(3)
Co4 0.0192(3) 0.0106(3) 0.0147(3) 0.0003(2) 0.0010(3) -0.0004(3)
O5 0.0180(18) 0.0114(16) 0.0249(19) 0.0004(14) 0.0034(14) 0.0002(14)
O6 0.0239(19) 0.0120(16) 0.0182(17) 0.0015(13) 0.0046(14) -0.0020(14)
O2 0.0170(17) 0.0098(15) 0.0134(16) 0.0000(12) 0.0002(13) 0.0013(13)
O11 0.0199(18) 0.0152(17) 0.0210(18) 0.0007(14) -0.0014(14) -0.0001(14)
O7 0.0216(19) 0.0153(17) 0.0213(18) 0.0012(14) -0.0014(14) -0.0028(15)
C9 0.035(3) 0.020(3) 0.024(3) 0.002(2) 0.005(2) -0.003(2)
O8 0.0186(18) 0.0131(17) 0.028(2) 0.0000(14) 0.0010(15) 0.0000(14)
O1 0.0168(17) 0.0116(16) 0.0158(17) 0.0011(13) 0.0000(13) 0.0000(13)
O9 0.0225(19) 0.0155(17) 0.0203(18) 0.0002(14) 0.0050(14) 0.0017(15)
C8 0.026(3) 0.033(3) 0.034(3) 0.005(3) -0.006(2) -0.001(3)
O3 0.0161(17) 0.0097(15) 0.0145(16) 0.0002(12) 0.0013(13) 0.0004(13)
O10 0.0230(19) 0.0153(17) 0.0182(18) -0.0006(14) 0.0048(14) 0.0021(15)
O12 0.0218(19) 0.0159(17) 0.0203(18) 0.0028(14) -0.0011(14) 0.0019(15)
N7 0.022(2) 0.012(2) 0.019(2) -0.0008(16) 0.0021(17) -0.0014(17)
O4 0.0153(17) 0.0114(16) 0.0128(16) -0.0010(12) 0.0007(13) -0.0016(13)
C37 0.034(3) 0.042(4) 0.030(3) -0.008(3) 0.001(3) -0.001(3)
C44 0.020(3) 0.048(4) 0.046(4) -0.005(3) -0.004(3) 0.003(3)
N8 0.040(3) 0.017(2) 0.031(3) -0.0051(19) 0.011(2) -0.004(2)
C40 0.039(4) 0.021(3) 0.027(3) 0.001(2) 0.000(3) -0.002(3)
C42 0.024(3) 0.037(4) 0.045(4) -0.006(3) 0.004(3) 0.002(3)
C6 0.025(3) 0.026(3) 0.028(3) 0.001(2) 0.012(2) 0.000(2)
N5 0.019(2) 0.017(2) 0.013(2) 0.0005(16) 0.0007(16) -0.0015(17)
C21 0.056(5) 0.024(3) 0.060(5) -0.016(3) -0.004(4) 0.006(3)
N3 0.022(2) 0.011(2) 0.021(2) 0.0000(16) 0.0038(17) 0.0004(17)
N6 0.029(3) 0.012(2) 0.033(3) -0.0025(18) 0.008(2) -0.0014(19)
C16 0.030(3) 0.015(2) 0.025(3) 0.002(2) 0.000(2) 0.004(2)
N1 0.019(2) 0.014(2) 0.021(2) -0.0025(17) -0.0004(17) -0.0001(17)
N4 0.045(3) 0.017(2) 0.055(4) 0.000(2) 0.017(3) 0.007(2)
N10 0.038(4) 0.098(6) 0.055(4) -0.026(4) -0.006(3) 0.010(4)
C32 0.030(3) 0.017(2) 0.018(3) -0.001(2) 0.002(2) -0.002(2)
C24 0.022(3) 0.020(3) 0.025(3) 0.004(2) 0.003(2) -0.005(2)
N11 0.037(3) 0.038(3) 0.045(3) 0.001(3) 0.005(3) -0.004(3)
N2 0.049(3) 0.017(2) 0.039(3) -0.006(2) 0.007(2) -0.006(2)
C39 0.031(3) 0.029(3) 0.030(3) -0.006(2) 0.002(2) -0.001(3)
C11 0.024(3) 0.016(3) 0.032(3) -0.003(2) 0.003(2) -0.002(2)
C31 0.026(3) 0.019(3) 0.028(3) 0.001(2) 0.001(2) -0.002(2)
C3 0.020(3) 0.013(2) 0.021(3) 0.0002(19) -0.001(2) -0.003(2)
C27 0.019(3) 0.018(2) 0.021(3) 0.003(2) 0.001(2) 0.002(2)
C5 0.021(3) 0.016(2) 0.021(3) -0.002(2) 0.005(2) -0.003(2)
N12 0.037(3) 0.052(4) 0.056(4) 0.009(3) -0.006(3) -0.002(3)
N9 0.040(3) 0.030(3) 0.044(3) 0.001(2) 0.001(3) 0.007(2)
C25 0.026(3) 0.015(2) 0.018(3) 0.0023(19) 0.000(2) 0.001(2)
C23 0.021(3) 0.018(2) 0.019(2) 0.002(2) 0.000(2) 0.003(2)
C1 0.024(3) 0.009(2) 0.020(3) 0.0014(19) 0.003(2) 0.006(2)
C22 0.055(4) 0.017(3) 0.073(5) 0.008(3) 0.036(4) 0.006(3)
C19 0.022(3) 0.019(3) 0.033(3) 0.006(2) 0.006(2) 0.002(2)
C28 0.034(3) 0.016(3) 0.035(3) -0.005(2) 0.005(3) 0.006(2)
C7 0.019(3) 0.017(2) 0.020(3) -0.005(2) -0.003(2) 0.001(2)
C17 0.036(3) 0.018(3) 0.026(3) -0.006(2) 0.003(2) 0.001(2)
C14 0.081(6) 0.021(3) 0.041(4) -0.009(3) 0.017(4) -0.007(3)
C10 0.045(4) 0.020(3) 0.022(3) -0.006(2) 0.004(2) -0.008(3)
C20 0.027(3) 0.019(3) 0.025(3) 0.002(2) 0.007(2) 0.003(2)
C2 0.030(3) 0.023(3) 0.027(3) 0.002(2) 0.005(2) 0.000(2)
C12 0.022(3) 0.017(2) 0.025(3) 0.003(2) 0.002(2) 0.000(2)
C26 0.019(3) 0.018(3) 0.026(3) 0.000(2) 0.004(2) 0.004(2)
C4 0.028(3) 0.024(3) 0.021(3) 0.002(2) -0.005(2) 0.001(2)
C33 0.030(3) 0.021(3) 0.030(3) 0.000(2) 0.012(2) 0.001(2)
C34 0.024(3) 0.020(3) 0.027(3) -0.001(2) 0.009(2) -0.005(2)
C36 0.051(4) 0.018(3) 0.032(3) -0.008(2) 0.013(3) -0.001(3)
C18 0.021(3) 0.017(3) 0.040(3) -0.006(2) 0.005(2) 0.001(2)
C13 0.024(3) 0.015(2) 0.022(3) -0.002(2) 0.002(2) -0.002(2)
C30 0.022(3) 0.021(3) 0.020(3) -0.002(2) 0.002(2) 0.000(2)
C38 0.032(3) 0.020(3) 0.027(3) 0.000(2) 0.005(2) 0.002(2)
C43 0.030(3) 0.025(3) 0.035(3) 0.007(2) 0.000(3) 0.001(2)
C15 0.040(4) 0.014(3) 0.043(4) -0.005(2) -0.001(3) -0.002(2)
C29 0.045(4) 0.021(3) 0.052(4) -0.006(3) 0.018(3) -0.011(3)
C35 0.042(4) 0.018(3) 0.040(4) -0.005(2) 0.002(3) -0.007(3)
C41 0.036(4) 0.056(5) 0.048(4) 0.009(4) -0.002(3) -0.002(3)

loop_
_atom_type_symbol
_atom_type_description
_atom_type_scat_dispersion_real
_atom_type_scat_dispersion_imag
_atom_type_scat_source
C C 0.0033 0.0016 'International Tables Vol C Tables 4.2.6.8 and 6.1.1.4'
H H 0.0000 0.0000 'International Tables Vol C Tables 4.2.6.8 and 6.1.1.4'
N N 0.0061 0.0033 'International Tables Vol C Tables 4.2.6.8 and 6.1.1.4'
O O 0.0106 0.0060 'International Tables Vol C Tables 4.2.6.8 and 6.1.1.4'
Co Co 0.3494 0.9721 'International Tables Vol C Tables 4.2.6.8 and 6.1.1.4'

loop_
_geom_angle_atom_site_label_1
_geom_angle_atom_site_label_2
_geom_angle_atom_site_label_3
_geom_angle
O3 Co1 O2 86.98(14)
O3 Co1 O1 87.07(14)
O2 Co1 O1 82.22(14)
O3 Co1 O5 88.30(14)
O2 Co1 O5 91.02(15)
O1 Co1 O5 172.00(15)
O3 Co1 O11 88.72(15)
O2 Co1 O11 171.12(15)
O1 Co1 O11 89.81(15)
O5 Co1 O11 96.62(15)
O3 Co1 N1 178.85(17)
O2 Co1 N1 93.68(16)
O1 Co1 N1 93.94(16)
O5 Co1 N1 90.75(16)
O11 Co1 N1 90.74(16)
O3 Co1 Co4 44.03(10)
O2 Co1 Co4 43.52(10)
O1 Co1 Co4 88.20(11)
O5 Co1 Co4 83.94(11)
O11 Co1 Co4 132.76(11)
N1 Co1 Co4 136.49(13)
O3 Co1 Co3 43.83(10)
O2 Co1 Co3 87.59(10)
O1 Co1 Co3 43.70(10)
O5 Co1 Co3 132.13(10)
O11 Co1 Co3 83.94(11)
N1 Co1 Co3 137.10(13)
Co4 Co1 Co3 63.02(3)
O3 Co1 Co2 84.58(10)
O2 Co1 Co2 40.99(10)
O1 Co1 Co2 41.28(10)
O5 Co1 Co2 131.68(11)
O11 Co1 Co2 130.80(11)
N1 Co1 Co2 96.53(13)
Co4 Co1 Co2 58.62(2)
Co3 Co1 Co2 58.41(2)
O4 Co2 O2 86.56(14)
O4 Co2 O1 86.95(14)
O2 Co2 O1 82.13(14)
O4 Co2 N3 178.53(17)
O2 Co2 N3 94.61(16)
O1 Co2 N3 94.08(17)
O4 Co2 O8 89.19(14)
O2 Co2 O8 90.67(15)
O1 Co2 O8 172.02(15)
N3 Co2 O8 89.91(17)
O4 Co2 O9 88.71(14)
O2 Co2 O9 171.41(15)
O1 Co2 O9 90.46(15)
N3 Co2 O9 90.24(16)
O8 Co2 O9 96.44(15)
O4 Co2 Co3 43.70(10)
O2 Co2 Co3 87.77(10)
O1 Co2 Co3 43.82(10)
N3 Co2 Co3 137.17(13)
O8 Co2 Co3 132.88(11)
O9 Co2 Co3 83.86(11)
O4 Co2 Co4 43.70(10)
O2 Co2 Co4 43.42(10)
O1 Co2 Co4 87.96(11)
N3 Co2 Co4 137.33(13)
O8 Co2 Co4 84.42(11)
O9 Co2 Co4 132.41(11)
Co3 Co2 Co4 63.02(3)
O4 Co2 Co1 84.23(10)
O2 Co2 Co1 41.03(10)
O1 Co2 Co1 41.15(10)
N3 Co2 Co1 97.23(13)
O8 Co2 Co1 131.45(11)
O9 Co2 Co1 131.28(11)
Co3 Co2 Co1 58.59(2)
Co4 Co2 Co1 58.46(2)
O4 Co3 O1 87.03(14)
O4 Co3 O3 82.22(14)
O1 Co3 O3 86.80(14)
O4 Co3 O10 91.42(15)
O1 Co3 O10 87.62(15)
O3 Co3 O10 171.75(15)
O4 Co3 O12 171.37(15)
O1 Co3 O12 87.65(15)
O3 Co3 O12 90.70(15)
O10 Co3 O12 95.15(15)
O4 Co3 N5 92.51(16)
O1 Co3 N5 179.50(17)
O3 Co3 N5 92.95(16)
O10 Co3 N5 92.57(16)
O12 Co3 N5 92.79(16)
O4 Co3 Co2 43.52(10)
O1 Co3 Co2 44.08(10)
O3 Co3 Co2 87.99(10)
O10 Co3 Co2 83.78(11)
O12 Co3 Co2 131.71(11)
N5 Co3 Co2 135.49(13)
O4 Co3 Co1 87.61(10)
O1 Co3 Co1 43.82(10)
O3 Co3 Co1 43.45(10)
O10 Co3 Co1 131.43(11)
O12 Co3 Co1 83.84(11)
N5 Co3 Co1 136.00(12)
Co2 Co3 Co1 63.00(3)
O4 Co3 Co4 41.00(10)
O1 Co3 Co4 84.65(10)
O3 Co3 Co4 41.26(10)
O10 Co3 Co4 132.01(11)
O12 Co3 Co4 131.59(11)
N5 Co3 Co4 94.88(12)
Co2 Co3 Co4 58.62(2)
Co1 Co3 Co4 58.45(2)
O2 Co4 O4 86.43(14)
O2 Co4 O3 86.70(14)
O4 Co4 O3 81.94(14)
O2 Co4 N7 178.00(17)
O4 Co4 N7 93.92(16)
O3 Co4 N7 95.30(16)
O2 Co4 O7 87.27(15)
O4 Co4 O7 90.72(15)
O3 Co4 O7 170.77(15)
N7 Co4 O7 90.75(16)
O2 Co4 O6 88.28(14)
O4 Co4 O6 171.18(15)
O3 Co4 O6 90.72(15)
N7 Co4 O6 91.62(16)
O7 Co4 O6 96.08(15)
O2 Co4 Co1 43.77(10)
O4 Co4 Co1 87.56(10)
O3 Co4 Co1 43.51(10)
N7 Co4 Co1 138.20(13)
O7 Co4 Co1 131.03(11)
O6 Co4 Co1 83.74(11)
O2 Co4 Co2 43.62(10)
O4 Co4 Co2 43.36(10)
O3 Co4 Co2 87.66(10)
N7 Co4 Co2 136.41(13)
O7 Co4 Co2 83.16(11)
O6 Co4 Co2 131.89(10)
Co1 Co4 Co2 62.93(3)
O2 Co4 Co3 84.19(10)
O4 Co4 Co3 40.85(10)
O3 Co4 Co3 41.13(10)
N7 Co4 Co3 97.36(13)
O7 Co4 Co3 131.13(11)
O6 Co4 Co3 131.49(11)
Co1 Co4 Co3 58.53(2)
Co2 Co4 Co3 58.35(2)
C1 O5 Co1 122.2(3)
C1 O6 Co4 121.4(3)
Co4 O2 Co2 92.96(15)
Co4 O2 Co1 92.71(14)
Co2 O2 Co1 97.99(15)
C7 O11 Co1 121.6(3)
C3 O7 Co4 121.7(3)
N1 C9 C10 123.5(5)
N1 C9 H9 118.3
C10 C9 H9 118.3
C3 O8 Co2 121.4(3)
Co3 O1 Co1 92.48(15)
Co3 O1 Co2 92.10(15)
Co1 O1 Co2 97.57(15)
C5 O9 Co2 122.2(3)
C7 C8 H8A 109.5
C7 C8 H8B 109.5
H8A C8 H8B 109.5
C7 C8 H8C 109.5
H8A C8 H8C 109.5
H8B C8 H8C 109.5
Co1 O3 Co3 92.71(15)
Co1 O3 Co4 92.46(14)
Co3 O3 Co4 97.61(15)
C5 O10 Co3 122.4(3)
C7 O12 Co3 121.7(3)
C30 N7 C34 116.3(4)
C30 N7 Co4 119.9(4)
C34 N7 Co4 123.7(4)
Co2 O4 Co3 92.78(14)
Co2 O4 Co4 92.94(15)
Co3 O4 Co4 98.16(15)
C38 C37 H37A 109.5
C38 C37 H37B 109.5
H37A C37 H37B 109.5
C38 C37 H37C 109.5
H37A C37 H37C 109.5
H37B C37 H37C 109.5
N10 C44 C43 178.4(9)
C32 N8 C36 120.6(5)
C32 N8 C35 120.7(5)
C36 N8 C35 118.7(5)
N11 C40 C39 179.2(7)
N12 C42 C41 179.9(10)
C5 C6 H6A 109.5
C5 C6 H6B 109.5
H6A C6 H6B 109.5
C5 C6 H6C 109.5
H6A C6 H6C 109.5
H6B C6 H6C 109.5
C27 N5 C23 117.0(4)
C27 N5 Co3 120.6(3)
C23 N5 Co3 122.3(4)
N4 C21 H21A 109.5
N4 C21 H21B 109.5
H21A C21 H21B 109.5
N4 C21 H21C 109.5
H21A C21 H21C 109.5
H21B C21 H21C 109.5
C16 N3 C20 117.0(4)
C16 N3 Co2 122.2(4)
C20 N3 Co2 120.8(4)
C25 N6 C29 119.8(5)
C25 N6 C28 120.2(5)
C29 N6 C28 118.0(5)
N3 C16 C17 123.5(5)
N3 C16 H16 118.2
C17 C16 H16 118.2
C9 N1 C13 116.6(4)
C9 N1 Co1 121.3(4)
C13 N1 Co1 122.1(4)
C18 N4 C21 121.9(6)
C18 N4 C22 119.3(6)
C21 N4 C22 118.5(5)
N8 C32 C31 122.1(5)
N8 C32 C33 122.1(5)
C31 C32 C33 115.8(5)
C23 C24 C25 120.2(5)
C23 C24 H24 119.9
C25 C24 H24 119.9
C11 N2 C14 119.9(5)
C11 N2 C15 121.4(5)
C14 N2 C15 117.5(5)
C40 C39 H39A 109.5
C40 C39 H39B 109.5
H39A C39 H39B 109.5
C40 C39 H39C 109.5
H39A C39 H39C 109.5
H39B C39 H39C 109.5
N2 C11 C12 121.6(5)
N2 C11 C10 122.8(5)
C12 C11 C10 115.6(5)
C30 C31 C32 120.3(5)
C30 C31 H31 119.8
C32 C31 H31 119.8
O8 C3 O7 128.6(5)
O8 C3 C4 115.1(5)
O7 C3 C4 116.3(5)
N5 C27 C26 123.5(5)
N5 C27 H27 118.2
C26 C27 H27 118.2
O9 C5 O10 127.4(5)
O9 C5 C6 116.2(5)
O10 C5 C6 116.4(5)
N6 C25 C24 122.8(5)
N6 C25 C26 120.9(5)
C24 C25 C26 116.2(5)
N5 C23 C24 123.4(5)
N5 C23 H23 118.3
C24 C23 H23 118.3
O6 C1 O5 128.3(5)
O6 C1 C2 116.2(5)
O5 C1 C2 115.5(5)
N4 C22 H22A 109.5
N4 C22 H22B 109.5
H22A C22 H22B 109.5
N4 C22 H22C 109.5
H22A C22 H22C 109.5
H22B C22 H22C 109.5
C20 C19 C18 119.4(5)
C20 C19 H19 120.3
C18 C19 H19 120.3
N6 C28 H28A 109.5
N6 C28 H28B 109.5
H28A C28 H28B 109.5
N6 C28 H28C 109.5
H28A C28 H28C 109.5
H28B C28 H28C 109.5
O11 C7 O12 128.5(5)
O11 C7 C8 115.7(5)
O12 C7 C8 115.8(5)
C16 C17 C18 120.5(5)
C16 C17 H17 119.8
C18 C17 H17 119.8
N2 C14 H14A 109.5
N2 C14 H14B 109.5
H14A C14 H14B 109.5
N2 C14 H14C 109.5
H14A C14 H14C 109.5
H14B C14 H14C 109.5
C9 C10 C11 120.6(5)
C9 C10 H10 119.7
C11 C10 H10 119.7
N3 C20 C19 123.7(5)
N3 C20 H20 118.2
C19 C20 H20 118.2
C1 C2 H2A 109.5
C1 C2 H2B 109.5
H2A C2 H2B 109.5
C1 C2 H2C 109.5
H2A C2 H2C 109.5
H2B C2 H2C 109.5
C13 C12 C11 119.8(5)
C13 C12 H12 120.1
C11 C12 H12 120.1
C27 C26 C25 119.6(5)
C27 C26 H26 120.2
C25 C26 H26 120.2
C3 C4 H4A 109.5
C3 C4 H4B 109.5
H4A C4 H4B 109.5
C3 C4 H4C 109.5
H4A C4 H4C 109.5
H4B C4 H4C 109.5
C34 C33 C32 119.9(5)
C34 C33 H33 120.0
C32 C33 H33 120.0
N7 C34 C33 123.9(5)
N7 C34 H34 118.1
C33 C34 H34 118.1
N8 C36 H36A 109.5
N8 C36 H36B 109.5
H36A C36 H36B 109.5
N8 C36 H36C 109.5
H36A C36 H36C 109.5
H36B C36 H36C 109.5
N4 C18 C17 122.4(6)
N4 C18 C19 121.6(6)
C17 C18 C19 115.9(5)
N1 C13 C12 123.7(5)
N1 C13 H13 118.1
C12 C13 H13 118.1
N7 C30 C31 123.7(5)
N7 C30 H30 118.1
C31 C30 H30 118.1
N9 C38 C37 179.7(7)
C44 C43 H43A 109.5
C44 C43 H43B 109.5
H43A C43 H43B 109.5
C44 C43 H43C 109.5
H43A C43 H43C 109.5
H43B C43 H43C 109.5
N2 C15 H15A 109.5
N2 C15 H15B 109.5
H15A C15 H15B 109.5
N2 C15 H15C 109.5
H15A C15 H15C 109.5
H15B C15 H15C 109.5
N6 C29 H29A 109.5
N6 C29 H29B 109.5
H29A C29 H29B 109.5
N6 C29 H29C 109.5
H29A C29 H29C 109.5
H29B C29 H29C 109.5
N8 C35 H35A 109.5
N8 C35 H35B 109.5
H35A C35 H35B 109.5
N8 C35 H35C 109.5
H35A C35 H35C 109.5
H35B C35 H35C 109.5
C42 C41 H41A 109.5
C42 C41 H41B 109.5
H41A C41 H41B 109.5
C42 C41 H41C 109.5
H41A C41 H41C 109.5
H41B C41 H41C 109.5

loop_
_geom_bond_atom_site_label_1
_geom_bond_atom_site_label_2
_geom_bond_distance
Co1 O3 1.859(3)
Co1 O2 1.868(3)
Co1 O1 1.871(3)
Co1 O5 1.952(4)
Co1 O11 1.961(4)
Co1 N1 1.963(4)
Co1 Co4 2.6981(10)
Co1 Co3 2.7002(9)
Co1 Co2 2.8189(10)
Co2 O4 1.858(3)
Co2 O2 1.867(3)
Co2 O1 1.876(3)
Co2 N3 1.952(4)
Co2 O8 1.951(4)
Co2 O9 1.957(4)
Co2 Co3 2.6950(10)
Co2 Co4 2.7028(10)
Co3 O4 1.864(3)
Co3 O1 1.867(3)
Co3 O3 1.872(3)
Co3 O10 1.954(4)
Co3 O12 1.959(4)
Co3 N5 1.969(4)
Co3 Co4 2.8213(10)
Co4 O2 1.860(3)
Co4 O4 1.870(3)
Co4 O3 1.877(3)
Co4 N7 1.970(4)
Co4 O7 1.973(4)
Co4 O6 1.976(3)
O5 C1 1.267(6)
O6 C1 1.267(6)
O11 C7 1.262(6)
O7 C3 1.274(6)
C9 N1 1.342(7)
C9 C10 1.366(8)
C9 H9 0.9500
O8 C3 1.257(6)
O9 C5 1.270(6)
C8 C7 1.519(7)
C8 H8A 0.9800
C8 H8B 0.9800
C8 H8C 0.9800
O10 C5 1.271(6)
O12 C7 1.275(6)
N7 C30 1.338(7)
N7 C34 1.354(7)
C37 C38 1.452(9)
C37 H37A 0.9800
C37 H37B 0.9800
C37 H37C 0.9800
C44 N10 1.138(10)
C44 C43 1.447(9)
N8 C32 1.359(7)
N8 C36 1.447(7)
N8 C35 1.455(8)
C40 N11 1.138(8)
C40 C39 1.452(9)
C42 N12 1.150(9)
C42 C41 1.434(10)
C6 C5 1.510(7)
C6 H6A 0.9800
C6 H6B 0.9800
C6 H6C 0.9800
N5 C27 1.338(7)
N5 C23 1.344(7)
C21 N4 1.433(9)
C21 H21A 0.9800
C21 H21B 0.9800
C21 H21C 0.9800
N3 C16 1.332(7)
N3 C20 1.347(7)
N6 C25 1.366(7)
N6 C29 1.451(7)
N6 C28 1.452(7)
C16 C17 1.374(7)
C16 H16 0.9500
N1 C13 1.345(7)
N4 C18 1.364(7)
N4 C22 1.477(9)
C32 C31 1.401(8)
C32 C33 1.411(8)
C24 C23 1.374(7)
C24 C25 1.403(8)
C24 H24 0.9500
N2 C11 1.364(7)
N2 C14 1.452(8)
N2 C15 1.453(8)
C39 H39A 0.9800
C39 H39B 0.9800
C39 H39C 0.9800
C11 C12 1.401(8)
C11 C10 1.409(8)
C31 C30 1.379(7)
C31 H31 0.9500
C3 C4 1.520(7)
C27 C26 1.385(7)
C27 H27 0.9500
N9 C38 1.143(8)
C25 C26 1.407(7)
C23 H23 0.9500
C1 C2 1.521(7)
C22 H22A 0.9800
C22 H22B 0.9800
C22 H22C 0.9800
C19 C20 1.377(8)
C19 C18 1.415(8)
C19 H19 0.9500
C28 H28A 0.9800
C28 H28B 0.9800
C28 H28C 0.9800
C17 C18 1.397(8)
C17 H17 0.9500
C14 H14A 0.9800
C14 H14B 0.9800
C14 H14C 0.9800
C10 H10 0.9500
C20 H20 0.9500
C2 H2A 0.9800
C2 H2B 0.9800
C2 H2C 0.9800
C12 C13 1.381(7)
C12 H12 0.9500
C26 H26 0.9500
C4 H4A 0.9800
C4 H4B 0.9800
C4 H4C 0.9800
C33 C34 1.370(8)
C33 H33 0.9500
C34 H34 0.9500
C36 H36A 0.9800
C36 H36B 0.9800
C36 H36C 0.9800
C13 H13 0.9500
C30 H30 0.9500
C43 H43A 0.9800
C43 H43B 0.9800
C43 H43C 0.9800
C15 H15A 0.9800
C15 H15B 0.9800
C15 H15C 0.9800
C29 H29A 0.9800
C29 H29B 0.9800
C29 H29C 0.9800
C35 H35A 0.9800
C35 H35B 0.9800
C35 H35C 0.9800
C41 H41A 0.9800
C41 H41B 0.9800
C41 H41C 0.9800

loop_
_geom_torsion_atom_site_label_1
_geom_torsion_atom_site_label_2
_geom_torsion_atom_site_label_3
_geom_torsion_atom_site_label_4
_geom_torsion
O4 Co4 O2 Co2 7.94(14)
O3 Co4 O2 Co2 90.06(15)
O7 Co4 O2 Co2 -82.95(15)
O6 Co4 O2 Co2 -179.12(15)
Co1 Co4 O2 Co2 98.15(16)
Co3 Co4 O2 Co2 48.87(10)
O4 Co4 O2 Co1 -90.20(15)
O3 Co4 O2 Co1 -8.08(14)
O7 Co4 O2 Co1 178.91(15)
O6 Co4 O2 Co1 82.74(15)
Co2 Co4 O2 Co1 -98.15(16)
Co3 Co4 O2 Co1 -49.27(10)
O4 Co2 O2 Co4 -7.99(14)
O1 Co2 O2 Co4 -95.38(15)
N3 Co2 O2 Co4 171.12(16)
O8 Co2 O2 Co4 81.15(15)
Co3 Co2 O2 Co4 -51.73(11)
Co1 Co2 O2 Co4 -93.15(16)
O4 Co2 O2 Co1 85.16(15)
O1 Co2 O2 Co1 -2.23(14)
N3 Co2 O2 Co1 -95.73(17)
O8 Co2 O2 Co1 174.31(15)
Co3 Co2 O2 Co1 41.42(11)
Co4 Co2 O2 Co1 93.15(16)
O3 Co1 O2 Co4 8.16(14)
O1 Co1 O2 Co4 95.61(15)
O5 Co1 O2 Co4 -80.09(15)
N1 Co1 O2 Co4 -170.91(16)
Co3 Co1 O2 Co4 52.04(11)
Co2 Co1 O2 Co4 93.37(16)
O3 Co1 O2 Co2 -85.21(15)
O1 Co1 O2 Co2 2.24(14)
O5 Co1 O2 Co2 -173.46(15)
N1 Co1 O2 Co2 95.72(17)
Co4 Co1 O2 Co2 -93.37(16)
Co3 Co1 O2 Co2 -41.33(11)
O4 Co3 O1 Co1 89.64(15)
O3 Co3 O1 Co1 7.27(15)
O10 Co3 O1 Co1 -178.82(16)
O12 Co3 O1 Co1 -83.56(15)
Co2 Co3 O1 Co1 97.68(16)
Co4 Co3 O1 Co1 48.60(10)
O4 Co3 O1 Co2 -8.04(14)
O3 Co3 O1 Co2 -90.41(15)
O10 Co3 O1 Co2 83.51(15)
O12 Co3 O1 Co2 178.76(15)
Co1 Co3 O1 Co2 -97.68(16)
Co4 Co3 O1 Co2 -49.08(10)
O3 Co1 O1 Co3 -7.32(15)
O2 Co1 O1 Co3 -94.67(15)
O11 Co1 O1 Co3 81.41(15)
N1 Co1 O1 Co3 172.14(16)
Co4 Co1 O1 Co3 -51.38(11)
Co2 Co1 O1 Co3 -92.45(16)
O3 Co1 O1 Co2 85.13(15)
O2 Co1 O1 Co2 -2.22(14)
O11 Co1 O1 Co2 173.86(15)
N1 Co1 O1 Co2 -95.41(17)
Co4 Co1 O1 Co2 41.07(11)
Co3 Co1 O1 Co2 92.45(16)
O4 Co2 O1 Co3 8.06(14)
O2 Co2 O1 Co3 95.01(15)
N3 Co2 O1 Co3 -170.89(16)
O9 Co2 O1 Co3 -80.62(15)
Co4 Co2 O1 Co3 51.80(11)
Co1 Co2 O1 Co3 92.78(16)
O4 Co2 O1 Co1 -84.72(15)
O2 Co2 O1 Co1 2.23(14)
N3 Co2 O1 Co1 96.32(17)
O9 Co2 O1 Co1 -173.41(15)
Co3 Co2 O1 Co1 -92.78(16)
Co4 Co2 O1 Co1 -40.99(11)
O2 Co1 O3 Co3 89.66(15)
O1 Co1 O3 Co3 7.30(15)
O5 Co1 O3 Co3 -179.22(15)
O11 Co1 O3 Co3 -82.57(15)
Co4 Co1 O3 Co3 97.75(16)
Co2 Co1 O3 Co3 48.63(10)
O2 Co1 O3 Co4 -8.08(14)
O1 Co1 O3 Co4 -90.44(15)
O5 Co1 O3 Co4 83.03(15)
O11 Co1 O3 Co4 179.69(15)
Co3 Co1 O3 Co4 -97.75(16)
Co2 Co1 O3 Co4 -49.12(10)
O4 Co3 O3 Co1 -94.76(15)
O1 Co3 O3 Co1 -7.32(15)
O12 Co3 O3 Co1 80.28(15)
N5 Co3 O3 Co1 173.12(16)
Co2 Co3 O3 Co1 -51.43(11)
Co4 Co3 O3 Co1 -92.85(16)
O4 Co3 O3 Co4 -1.91(14)
O1 Co3 O3 Co4 85.53(15)
O12 Co3 O3 Co4 173.13(15)
N5 Co3 O3 Co4 -94.04(17)
Co2 Co3 O3 Co4 41.41(11)
Co1 Co3 O3 Co4 92.85(16)
O2 Co4 O3 Co1 8.12(14)
O4 Co4 O3 Co1 94.97(15)
N7 Co4 O3 Co1 -171.81(16)
O6 Co4 O3 Co1 -80.11(15)
Co2 Co4 O3 Co1 51.79(11)
Co3 Co4 O3 Co1 93.07(16)
O2 Co4 O3 Co3 -84.95(15)
O4 Co4 O3 Co3 1.90(14)
N7 Co4 O3 Co3 95.12(17)
O6 Co4 O3 Co3 -173.18(15)
Co1 Co4 O3 Co3 -93.07(16)
Co2 Co4 O3 Co3 -41.28(11)
O2 Co2 O4 Co3 -90.37(15)
O1 Co2 O4 Co3 -8.08(14)
O8 Co2 O4 Co3 178.91(15)
O9 Co2 O4 Co3 82.45(15)
Co4 Co2 O4 Co3 -98.32(16)
Co1 Co2 O4 Co3 -49.27(10)
O2 Co2 O4 Co4 7.95(14)
O1 Co2 O4 Co4 90.24(15)
O8 Co2 O4 Co4 -82.77(15)
O9 Co2 O4 Co4 -179.23(15)
Co3 Co2 O4 Co4 98.32(16)
Co1 Co2 O4 Co4 49.05(10)
O1 Co3 O4 Co2 8.12(14)
O3 Co3 O4 Co2 95.29(15)
O10 Co3 O4 Co2 -79.43(15)
N5 Co3 O4 Co2 -172.07(16)
Co1 Co3 O4 Co2 51.98(10)
Co4 Co3 O4 Co2 93.38(16)
O1 Co3 O4 Co4 -85.26(15)
O3 Co3 O4 Co4 1.92(14)
O10 Co3 O4 Co4 -172.80(15)
N5 Co3 O4 Co4 94.56(17)
Co2 Co3 O4 Co4 -93.38(16)
Co1 Co3 O4 Co4 -41.39(11)
O2 Co4 O4 Co2 -7.98(14)
O3 Co4 O4 Co2 -95.15(15)
N7 Co4 O4 Co2 170.04(16)
O7 Co4 O4 Co2 79.23(15)
Co1 Co4 O4 Co2 -51.80(11)
Co3 Co4 O4 Co2 -93.24(16)
O2 Co4 O4 Co3 85.25(15)
O3 Co4 O4 Co3 -1.91(14)
N7 Co4 O4 Co3 -96.73(17)
O7 Co4 O4 Co3 172.47(15)
Co1 Co4 O4 Co3 41.44(11)
Co2 Co4 O4 Co3 93.24(16)
C20 N3 C16 C17 1.3(8)
Co2 N3 C16 C17 178.4(4)
C10 C9 N1 C13 -2.8(9)
C10 C9 N1 Co1 176.5(5)
C36 N8 C32 C31 -177.0(6)
C35 N8 C32 C31 2.4(9)
C36 N8 C32 C33 3.8(9)
C35 N8 C32 C33 -176.7(6)
C14 N2 C11 C12 175.7(6)
C15 N2 C11 C12 8.6(9)
C14 N2 C11 C10 -5.6(10)
C15 N2 C11 C10 -172.7(6)
N8 C32 C31 C30 -178.2(5)
C33 C32 C31 C30 1.1(8)
Co2 O8 C3 O7 -10.1(7)
Co2 O8 C3 C4 169.3(3)
Co4 O7 C3 O8 5.0(7)
Co4 O7 C3 C4 -174.4(3)
C23 N5 C27 C26 -3.6(7)
Co3 N5 C27 C26 174.4(4)
Co2 O9 C5 O10 4.4(7)
Co2 O9 C5 C6 -176.1(3)
Co3 O10 C5 O9 1.3(7)
Co3 O10 C5 C6 -178.2(3)
C29 N6 C25 C24 13.4(8)
C28 N6 C25 C24 176.9(5)
C29 N6 C25 C26 -169.8(6)
C28 N6 C25 C26 -6.3(8)
C23 C24 C25 N6 174.4(5)
C23 C24 C25 C26 -2.6(8)
C27 N5 C23 C24 2.6(7)
Co3 N5 C23 C24 -175.3(4)
C25 C24 C23 N5 0.4(8)
Co4 O6 C1 O5 -2.4(7)
Co4 O6 C1 C2 176.7(3)
Co1 O5 C1 O6 7.8(7)
Co1 O5 C1 C2 -171.3(3)
Co1 O11 C7 O12 -7.5(7)
Co1 O11 C7 C8 170.5(4)
Co3 O12 C7 O11 3.2(7)
Co3 O12 C7 C8 -174.7(4)
N3 C16 C17 C18 -0.3(9)
N1 C9 C10 C11 1.3(10)
N2 C11 C10 C9 -176.6(6)
C12 C11 C10 C9 2.2(9)
C16 N3 C20 C19 -0.2(8)
Co2 N3 C20 C19 -177.3(4)
C18 C19 C20 N3 -1.9(9)
N2 C11 C12 C13 174.8(5)
C10 C11 C12 C13 -4.1(8)
N5 C27 C26 C25 1.4(8)
N6 C25 C26 C27 -175.3(5)
C24 C25 C26 C27 1.7(8)
N8 C32 C33 C34 177.0(5)
C31 C32 C33 C34 -2.2(8)
C30 N7 C34 C33 -0.1(8)
Co4 N7 C34 C33 176.0(4)
C32 C33 C34 N7 1.9(9)
C21 N4 C18 C17 -2.0(10)
C22 N4 C18 C17 -175.1(6)
C21 N4 C18 C19 178.7(6)
C22 N4 C18 C19 5.6(9)
C16 C17 C18 N4 178.9(6)
C16 C17 C18 C19 -1.8(8)
C20 C19 C18 N4 -177.8(5)
C20 C19 C18 C17 2.8(8)
C9 N1 C13 C12 0.8(8)
Co1 N1 C13 C12 -178.5(4)
C11 C12 C13 N1 2.7(8)
C34 N7 C30 C31 -1.2(8)
Co4 N7 C30 C31 -177.5(4)
C32 C31 C30 N7 0.7(9)
